data_7006410
loop_
_publ_author_name
'Elha\"ik, J\'er\^ome'
'Kilner, Colin A.'
'Halcrow, Malcolm A.'

_publ_section_title
;
 Structural diversity in iron(II) complexes of
 2,6-di(pyrazol-1-yl)pyridine and 2,6-di(3-methylpyrazol-1-yl)pyridine.
;
_journal_issue 6
_journal_name_full 'Dalton transactions (Cambridge, England : 2003)'
_journal_page_first 823
_journal_page_last 830
_journal_paper_doi 10.1039/b510370c
_journal_year 2006
_chemical_formula_moiety 'C26 H26 Fe N10, 2[Cl O4], C3 H6 O'
_chemical_formula_sum 'C29 H32 Cl2 Fe N10 O9'
_chemical_formula_weight 791.40
_chemical_name_systematic
;
Bis[2,6-(3-methylpyrazol-1-yl)pyridine]iron(II) diperchlorate acetone solvate
;
_space_group_IT_number 15
_symmetry_cell_setting monoclinic
_symmetry_space_group_name_Hall '-C 2yc'
_symmetry_space_group_name_H-M 'C 1 2/c 1'
_atom_sites_solution_hydrogens geom
_atom_sites_solution_primary direct
_atom_sites_solution_secondary difmap
_audit_creation_method SHELXL-97
_cell_angle_alpha 90.00
_cell_angle_beta 107.3076(8)
_cell_angle_gamma 90.00
_cell_formula_units_Z 8
_cell_length_a 23.3113(3)
_cell_length_b 11.2528(2)
_cell_length_c 28.4066(4)
_cell_measurement_reflns_used 35705
_cell_measurement_temperature 250(2)
_cell_measurement_theta_max 27.50
_cell_measurement_theta_min 2.07
_cell_volume 7114.15(19)
_computing_cell_refinement 'DENZO-SMN (Otwinowski & Minor, 1997)'
_computing_data_collection 'COLLECT (Nonius, 1999)'
_computing_data_reduction 'DENZO-SMN (Otwinowski & Minor, 1997)'
_computing_molecular_graphics 'ORTEX (McArdle, 1995)'
_computing_publication_material 'local program'
_computing_structure_refinement 'SHELXL-97 (Sheldrick, 1997)'
_computing_structure_solution 'SHELXS-97 (Sheldrick, 1990)'
_diffrn_ambient_temperature 250(2)
_diffrn_detector_area_resol_mean 9.091
_diffrn_measured_fraction_theta_full 0.991
_diffrn_measured_fraction_theta_max 0.991
_diffrn_measurement_device_type 'Nonius KappaCCD diffractometer'
_diffrn_measurement_method 'Area detector scans'
_diffrn_radiation_monochromator graphite
_diffrn_radiation_source 'fine-focus sealed tube'
_diffrn_radiation_type MoK\a
_diffrn_radiation_wavelength 0.71073
_diffrn_reflns_av_R_equivalents 0.1834
_diffrn_reflns_av_sigmaI/netI 0.1053
_diffrn_reflns_limit_h_max 30
_diffrn_reflns_limit_h_min -29
_diffrn_reflns_limit_k_max 14
_diffrn_reflns_limit_k_min -14
_diffrn_reflns_limit_l_max 36
_diffrn_reflns_limit_l_min -36
_diffrn_reflns_number 35705
_diffrn_reflns_theta_full 27.50
_diffrn_reflns_theta_max 27.50
_diffrn_reflns_theta_min 2.07
_exptl_absorpt_coefficient_mu 0.640
_exptl_absorpt_correction_T_max 1.016
_exptl_absorpt_correction_T_min 0.226
_exptl_absorpt_correction_type multi-scan
_exptl_absorpt_process_details
;
Using multiple and symmetry-related data measurements via the program SORTAV
See R.H. Blessing, Acta Cryst (1995), A51, 33-38
;
_exptl_crystal_colour yellow
_exptl_crystal_density_diffrn 1.478
_exptl_crystal_density_method 'not measured'
_exptl_crystal_description 'Rectangular prism'
_exptl_crystal_F_000 3264
_exptl_crystal_size_max 0.36
_exptl_crystal_size_mid 0.28
_exptl_crystal_size_min 0.20
_refine_diff_density_max 0.866
_refine_diff_density_min -1.459
_refine_diff_density_rms 0.231
_refine_ls_extinction_coef 0.0088(10)
_refine_ls_extinction_expression Fc^*^=kFc[1+0.001xFc^2^\l^3^/sin(2\q)]^-1/4^
_refine_ls_extinction_method SHELXL
_refine_ls_goodness_of_fit_ref 1.042
_refine_ls_hydrogen_treatment constr
_refine_ls_matrix_type full
_refine_ls_number_parameters 475
_refine_ls_number_reflns 8106
_refine_ls_number_restraints 62
_refine_ls_restrained_S_all 1.057
_refine_ls_R_factor_all 0.1266
_refine_ls_R_factor_gt 0.0851
_refine_ls_shift/su_max 0.000
_refine_ls_shift/su_mean 0.000
_refine_ls_structure_factor_coef Fsqd
_refine_ls_weighting_details 'calc w=1/[\s^2^(Fo^2^)+(0.1552P)^2^+7.5223P] where P=(Fo^2^+2Fc^2^)/3'
_refine_ls_weighting_scheme calc
_refine_ls_wR_factor_gt 0.2223
_refine_ls_wR_factor_ref 0.2566
_reflns_number_gt 5534
_reflns_number_total 8106
_reflns_threshold_expression >2sigma(I)
_cod_data_source_file b510370c.txt
_cod_data_source_block je34c
_cod_depositor_comments
;
The following automatic conversions were performed:
'_symmetry_cell_setting' value 'Monoclinic' changed to 'monoclinic'
according to '/home/saulius/struct/CIF-dictionaries/cif_core.dic'
dictionary named 'cif_core.dic' version 2.4.1 from 2010-06-29.

Automatic conversion script
Id: cif_fix_enum 1527 2010-12-29 10:47:43Z saulius 
;
_cod_original_cell_volume 7114.13(19)
_cod_original_sg_symbol_H-M 'C 2/c'
_cod_database_code 7006410

loop_
_symmetry_equiv_pos_as_xyz
'x, y, z'
'-x, y, -z+1/2'
'x+1/2, y+1/2, z'
'-x+1/2, y+1/2, -z+1/2'
'-x, -y, -z'
'x, -y, z-1/2'
'-x+1/2, -y+1/2, -z'
'x+1/2, -y+1/2, z-1/2'

loop_
_atom_site_label
_atom_site_type_symbol
_atom_site_fract_x
_atom_site_fract_y
_atom_site_fract_z
_atom_site_U_iso_or_equiv
_atom_site_adp_type
_atom_site_occupancy
_atom_site_symmetry_multiplicity
_atom_site_calc_flag
_atom_site_refinement_flags
_atom_site_disorder_assembly
_atom_site_disorder_group
Fe1 Fe 0.59339(2) 0.32703(5) 0.640323(18) 0.0446(2) Uani 1 1 d . . .
N2 N 0.60430(13) 0.4833(3) 0.68323(10) 0.0459(7) Uani 1 1 d . . .
C3 C 0.55633(17) 0.5398(4) 0.68953(13) 0.0492(9) Uani 1 1 d . . .
C4 C 0.5622(2) 0.6411(4) 0.71780(15) 0.0565(10) Uani 1 1 d . . .
H4 H 0.5282 0.6813 0.7210 0.068 Uiso 1 1 calc R . .
C5 C 0.6196(2) 0.6820(4) 0.74128(16) 0.0620(11) Uani 1 1 d . . .
H5 H 0.6247 0.7493 0.7617 0.074 Uiso 1 1 calc R . .
C6 C 0.6696(2) 0.6252(4) 0.73517(15) 0.0589(10) Uani 1 1 d . . .
H6 H 0.7087 0.6522 0.7511 0.071 Uiso 1 1 calc R . .
C7 C 0.65923(17) 0.5271(4) 0.70466(13) 0.0485(8) Uani 1 1 d . . .
N8 N 0.50229(14) 0.4861(3) 0.66470(11) 0.0501(7) Uani 1 1 d . . .
N9 N 0.50344(14) 0.3835(3) 0.63919(12) 0.0515(8) Uani 1 1 d . . .
C10 C 0.44629(19) 0.3486(4) 0.62073(16) 0.0578(10) Uani 1 1 d . . .
C11 C 0.40871(19) 0.4325(5) 0.63470(18) 0.0647(12) Uani 1 1 d . . .
H11 H 0.3666 0.4298 0.6267 0.078 Uiso 1 1 calc R . .
C12 C 0.44470(19) 0.5154(5) 0.66137(16) 0.0616(11) Uani 1 1 d . . .
H12 H 0.4324 0.5826 0.6755 0.074 Uiso 1 1 calc R . .
C13 C 0.4308(2) 0.2386(5) 0.5906(2) 0.0820(15) Uani 1 1 d . . .
H13A H 0.4341 0.2534 0.5579 0.123 Uiso 1 1 calc R . .
H13B H 0.3900 0.2152 0.5882 0.123 Uiso 1 1 calc R . .
H13C H 0.4582 0.1754 0.6062 0.123 Uiso 1 1 calc R . .
N14 N 0.70419(14) 0.4653(3) 0.69123(11) 0.0518(8) Uani 1 1 d . . .
N15 N 0.68902(14) 0.3648(3) 0.66308(12) 0.0507(8) Uani 1 1 d . . .
C16 C 0.73957(19) 0.3292(4) 0.65428(15) 0.0560(10) Uani 1 1 d . . .
C17 C 0.78647(19) 0.4086(5) 0.67659(16) 0.0638(11) Uani 1 1 d . . .
H17 H 0.8264 0.4043 0.6756 0.077 Uiso 1 1 calc R . .
C18 C 0.76296(18) 0.4925(4) 0.69967(15) 0.0592(10) Uani 1 1 d . . .
H18 H 0.7835 0.5572 0.7180 0.071 Uiso 1 1 calc R . .
C19 C 0.7415(2) 0.2239(5) 0.6243(2) 0.0748(13) Uani 1 1 d . . .
H19A H 0.7406 0.1528 0.6434 0.112 Uiso 1 1 calc R . .
H19B H 0.7780 0.2250 0.6147 0.112 Uiso 1 1 calc R . .
H19C H 0.7069 0.2242 0.5951 0.112 Uiso 1 1 calc R . .
N20 N 0.58435(15) 0.1770(3) 0.59371(11) 0.0473(7) Uani 1 1 d . . .
C21 C 0.58301(19) 0.1905(4) 0.54625(14) 0.0537(10) Uani 1 1 d . . .
C22 C 0.5816(2) 0.0965(5) 0.51551(16) 0.0693(12) Uani 1 1 d . . .
H22 H 0.5801 0.1075 0.4824 0.083 Uiso 1 1 calc R . .
C23 C 0.5824(3) -0.0167(5) 0.53574(19) 0.0795(15) Uani 1 1 d . . .
H23 H 0.5819 -0.0834 0.5157 0.095 Uiso 1 1 calc R . .
C24 C 0.5841(2) -0.0338(5) 0.58432(18) 0.0693(12) Uani 1 1 d . . .
H24 H 0.5846 -0.1101 0.5979 0.083 Uiso 1 1 calc R . .
C25 C 0.58485(18) 0.0671(4) 0.61149(14) 0.0514(9) Uani 1 1 d . . .
N26 N 0.58469(15) 0.0674(3) 0.66096(11) 0.0503(8) Uani 1 1 d . . .
N27 N 0.58829(14) 0.1740(3) 0.68489(11) 0.0482(7) Uani 1 1 d . . .
C28 C 0.58315(18) 0.1455(4) 0.72970(14) 0.0544(10) Uani 1 1 d . . .
C29 C 0.5763(2) 0.0238(5) 0.73327(16) 0.0650(12) Uani 1 1 d . . .
H29 H 0.5717 -0.0177 0.7607 0.078 Uiso 1 1 calc R . .
C30 C 0.5774(2) -0.0240(4) 0.68967(16) 0.0629(11) Uani 1 1 d . . .
H30 H 0.5738 -0.1050 0.6811 0.075 Uiso 1 1 calc R . .
C31 C 0.5848(2) 0.2397(5) 0.76684(16) 0.0710(13) Uani 1 1 d . . .
H31A H 0.6247 0.2744 0.7777 0.107 Uiso 1 1 calc R . .
H31B H 0.5752 0.2052 0.7949 0.107 Uiso 1 1 calc R . .
H31C H 0.5556 0.3008 0.7522 0.107 Uiso 1 1 calc R . .
N32 N 0.58320(17) 0.3099(3) 0.53239(12) 0.0563(9) Uani 1 1 d . . .
N33 N 0.58313(15) 0.3972(3) 0.56585(11) 0.0521(8) Uani 1 1 d . . .
C34 C 0.5825(2) 0.4998(4) 0.54298(16) 0.0609(11) Uani 1 1 d . . .
C35 C 0.5824(3) 0.4778(5) 0.49436(17) 0.0798(15) Uani 1 1 d . . .
H35 H 0.5820 0.5353 0.4703 0.096 Uiso 1 1 calc R . .
C36 C 0.5830(3) 0.3600(5) 0.48866(16) 0.0764(15) Uani 1 1 d . . .
H36 H 0.5833 0.3192 0.4598 0.092 Uiso 1 1 calc R . .
C37 C 0.5832(3) 0.6158(5) 0.5679(2) 0.0790(14) Uani 1 1 d . . .
H37A H 0.5507 0.6183 0.5827 0.118 Uiso 1 1 calc R . .
H37B H 0.5780 0.6794 0.5439 0.118 Uiso 1 1 calc R . .
H37C H 0.6213 0.6257 0.5933 0.118 Uiso 1 1 calc R . .
Cl38A Cl 0.75961(16) 0.3438(3) 0.82588(12) 0.0628(11) Uiso 0.50 1 d PD A 1
O39A O 0.7275(4) 0.2973(11) 0.7809(3) 0.065(3) Uiso 0.50 1 d PD A 1
O40A O 0.7928(4) 0.4535(8) 0.8127(3) 0.086(3) Uiso 0.50 1 d PD A 1
O41A O 0.7255(5) 0.4088(10) 0.8536(4) 0.112(3) Uiso 0.50 1 d PD A 1
O42A O 0.8025(4) 0.2729(9) 0.8556(4) 0.101(3) Uiso 0.50 1 d PD A 1
Cl38B Cl 0.76486(15) 0.3705(3) 0.82824(12) 0.0614(10) Uiso 0.50 1 d PD B 2
O39B O 0.7272(8) 0.3116(15) 0.7834(5) 0.125(8) Uiso 0.50 1 d PD B 2
O40B O 0.7802(5) 0.4797(9) 0.8187(4) 0.111(4) Uiso 0.50 1 d PD B 2
O41B O 0.7293(5) 0.3504(11) 0.8615(4) 0.122(4) Uiso 0.50 1 d PD B 2
O42B O 0.8173(4) 0.2933(8) 0.8465(3) 0.085(3) Uiso 0.50 1 d PD B 2
Cl43A Cl 0.9229(3) 0.3469(7) 0.62727(19) 0.0536(16) Uiso 0.35 1 d PD C 1
O44A O 0.8739(6) 0.2916(14) 0.5960(5) 0.061(4) Uiso 0.35 1 d PD C 1
O45A O 0.9367(7) 0.3032(14) 0.6790(4) 0.061(4) Uiso 0.35 1 d PD C 1
O46A O 0.9775(5) 0.3238(9) 0.6132(4) 0.059(3) Uiso 0.35 1 d PD C 1
O47A O 0.9184(7) 0.4721(10) 0.6312(6) 0.107(5) Uiso 0.35 1 d PD C 1
Cl43B Cl 0.9323(4) 0.3311(5) 0.62933(19) 0.0506(16) Uiso 0.35 1 d PD D 2
O44B O 0.8786(7) 0.2717(14) 0.6052(6) 0.094(7) Uiso 0.35 1 d PD D 2
O45B O 0.9433(5) 0.3334(10) 0.6817(3) 0.052(3) Uiso 0.35 1 d PD D 2
O46B O 0.9857(5) 0.2753(11) 0.6211(4) 0.052(3) Uiso 0.35 1 d PD D 2
O47B O 0.9334(6) 0.4540(9) 0.6136(4) 0.080(3) Uiso 0.35 1 d PD D 2
Cl43C Cl 0.9352(3) 0.3562(7) 0.63122(18) 0.0474(16) Uiso 0.30 1 d PD E 3
O44C O 0.8762(5) 0.3357(11) 0.5921(4) 0.064(3) Uiso 0.30 1 d PD E 3
O45C O 0.9210(6) 0.3090(13) 0.6734(4) 0.057(4) Uiso 0.30 1 d PD E 3
O46C O 0.9730(7) 0.2785(14) 0.6141(5) 0.055(4) Uiso 0.30 1 d PD E 3
O47C O 0.9468(7) 0.4749(10) 0.6353(6) 0.092(5) Uiso 0.30 1 d PD E 3
C48A C 0.7634(8) 0.619(2) 0.5692(6) 0.132(7) Uiso 0.50 1 d PD F 1
H48A H 0.7359 0.6061 0.5885 0.198 Uiso 0.50 1 calc PR F 1
H48B H 0.7810 0.6974 0.5760 0.198 Uiso 0.50 1 calc PR F 1
H48C H 0.7950 0.5594 0.5779 0.198 Uiso 0.50 1 calc PR F 1
C49A C 0.7303(6) 0.6087(15) 0.5160(5) 0.094(4) Uiso 0.50 1 d PD F 1
C50A C 0.7583(11) 0.546(2) 0.4816(8) 0.184(10) Uiso 0.50 1 d PD F 1
H50A H 0.7829 0.6019 0.4701 0.277 Uiso 0.50 1 calc PR F 1
H50B H 0.7269 0.5153 0.4537 0.277 Uiso 0.50 1 calc PR F 1
H50C H 0.7831 0.4813 0.4989 0.277 Uiso 0.50 1 calc PR F 1
O51A O 0.6883(5) 0.6803(11) 0.5009(4) 0.122(4) Uiso 0.50 1 d PD F 1
C48B C 0.7563(8) 0.5654(19) 0.5614(5) 0.127(6) Uiso 0.50 1 d PD G 2
H48D H 0.7264 0.6022 0.5742 0.190 Uiso 0.50 1 calc PR G 2
H48E H 0.7927 0.6128 0.5705 0.190 Uiso 0.50 1 calc PR G 2
H48F H 0.7652 0.4862 0.5751 0.190 Uiso 0.50 1 calc PR G 2
C49B C 0.7325(10) 0.5576(18) 0.5062(7) 0.141(7) Uiso 0.50 1 d PD G 2
C50B C 0.7497(10) 0.4570(19) 0.4799(7) 0.173(9) Uiso 0.50 1 d PD G 2
H50D H 0.7393 0.4751 0.4450 0.260 Uiso 0.50 1 calc PR G 2
H50E H 0.7283 0.3862 0.4847 0.260 Uiso 0.50 1 calc PR G 2
H50F H 0.7926 0.4435 0.4929 0.260 Uiso 0.50 1 calc PR G 2
O51B O 0.6921(5) 0.6293(12) 0.4852(4) 0.126(4) Uiso 0.50 1 d PD G 2

loop_
_atom_site_aniso_label
_atom_site_aniso_U_11
_atom_site_aniso_U_22
_atom_site_aniso_U_33
_atom_site_aniso_U_23
_atom_site_aniso_U_13
_atom_site_aniso_U_12
Fe1 0.0490(4) 0.0463(4) 0.0389(3) -0.0017(2) 0.0138(2) -0.0005(2)
N2 0.0470(16) 0.0517(19) 0.0407(14) 0.0013(13) 0.0157(12) -0.0005(14)
C3 0.051(2) 0.057(2) 0.0421(18) 0.0041(16) 0.0184(15) 0.0053(17)
C4 0.064(2) 0.059(3) 0.052(2) -0.0013(18) 0.0253(19) 0.008(2)
C5 0.081(3) 0.054(3) 0.055(2) -0.0107(18) 0.025(2) -0.003(2)
C6 0.060(2) 0.062(3) 0.050(2) -0.0070(18) 0.0104(18) -0.011(2)
C7 0.055(2) 0.051(2) 0.0407(17) 0.0021(15) 0.0157(15) 0.0005(17)
N8 0.0510(17) 0.0500(19) 0.0524(17) 0.0017(14) 0.0200(14) 0.0031(14)
N9 0.0470(17) 0.0504(19) 0.0558(18) 0.0065(15) 0.0131(14) -0.0019(14)
C10 0.051(2) 0.058(3) 0.059(2) 0.0174(19) 0.0084(18) -0.0051(18)
C11 0.046(2) 0.076(3) 0.074(3) 0.018(2) 0.0204(19) 0.004(2)
C12 0.053(2) 0.074(3) 0.063(2) 0.007(2) 0.0249(19) 0.011(2)
C13 0.067(3) 0.069(3) 0.093(4) 0.005(3) -0.003(3) -0.010(3)
N14 0.0439(16) 0.064(2) 0.0458(16) 0.0020(14) 0.0104(13) -0.0004(15)
N15 0.0463(16) 0.058(2) 0.0482(17) 0.0005(14) 0.0142(13) 0.0029(15)
C16 0.054(2) 0.064(3) 0.052(2) 0.0062(18) 0.0175(17) 0.0110(19)
C17 0.046(2) 0.083(3) 0.062(2) 0.008(2) 0.0147(18) 0.005(2)
C18 0.048(2) 0.068(3) 0.059(2) 0.004(2) 0.0113(17) -0.0049(19)
C19 0.066(3) 0.081(4) 0.083(3) -0.012(3) 0.031(2) 0.009(3)
N20 0.0538(17) 0.0500(19) 0.0360(14) -0.0021(12) 0.0101(13) -0.0038(14)
C21 0.059(2) 0.063(3) 0.0379(18) -0.0007(16) 0.0124(16) -0.0042(19)
C22 0.090(3) 0.072(3) 0.047(2) -0.011(2) 0.022(2) -0.007(3)
C23 0.114(4) 0.062(3) 0.065(3) -0.022(2) 0.031(3) -0.009(3)
C24 0.084(3) 0.058(3) 0.066(3) -0.008(2) 0.021(2) -0.008(2)
C25 0.052(2) 0.052(2) 0.0463(19) -0.0036(16) 0.0096(16) -0.0040(17)
N26 0.0552(18) 0.0493(19) 0.0453(16) 0.0044(14) 0.0131(13) -0.0010(14)
N27 0.0496(17) 0.052(2) 0.0436(16) 0.0020(13) 0.0150(13) -0.0020(14)
C28 0.0455(19) 0.075(3) 0.0409(18) 0.0058(17) 0.0101(15) 0.0016(18)
C29 0.065(2) 0.078(3) 0.052(2) 0.019(2) 0.0166(19) -0.002(2)
C30 0.075(3) 0.049(2) 0.062(2) 0.0109(19) 0.016(2) -0.005(2)
C31 0.074(3) 0.095(4) 0.048(2) -0.005(2) 0.024(2) -0.004(3)
N32 0.069(2) 0.060(2) 0.0405(16) 0.0014(14) 0.0174(15) -0.0034(16)
N33 0.0635(19) 0.053(2) 0.0410(16) 0.0008(14) 0.0180(14) 0.0006(16)
C34 0.067(2) 0.061(3) 0.053(2) 0.0106(19) 0.0153(19) -0.002(2)
C35 0.119(4) 0.071(3) 0.049(2) 0.016(2) 0.024(3) -0.013(3)
C36 0.108(4) 0.084(4) 0.038(2) 0.004(2) 0.024(2) -0.005(3)
C37 0.108(4) 0.053(3) 0.074(3) 0.005(2) 0.024(3) 0.000(3)

loop_
_atom_type_symbol
_atom_type_description
_atom_type_scat_dispersion_real
_atom_type_scat_dispersion_imag
_atom_type_scat_source
C C 0.0033 0.0016 'International Tables Vol C Tables 4.2.6.8 and 6.1.1.4'
H H 0.0000 0.0000 'International Tables Vol C Tables 4.2.6.8 and 6.1.1.4'
N N 0.0061 0.0033 'International Tables Vol C Tables 4.2.6.8 and 6.1.1.4'
Fe Fe 0.3463 0.8444 'International Tables Vol C Tables 4.2.6.8 and 6.1.1.4'
Cl Cl 0.1484 0.1585 'International Tables Vol C Tables 4.2.6.8 and 6.1.1.4'
O O 0.0106 0.0060 'International Tables Vol C Tables 4.2.6.8 and 6.1.1.4'

loop_
_geom_angle_atom_site_label_1
_geom_angle_atom_site_label_2
_geom_angle_atom_site_label_3
_geom_angle
_geom_angle_site_symmetry_1
_geom_angle_site_symmetry_3
_geom_angle_publ_flag
N2 Fe1 N20 176.10(12) . . ?
N2 Fe1 N27 110.10(12) . . ?
N20 Fe1 N27 73.65(13) . . ?
N2 Fe1 N15 74.24(12) . . ?
N20 Fe1 N15 104.16(13) . . ?
N27 Fe1 N15 102.24(13) . . ?
N2 Fe1 N9 73.51(12) . . ?
N20 Fe1 N9 107.86(13) . . ?
N27 Fe1 N9 91.18(12) . . ?
N15 Fe1 N9 147.65(14) . . ?
N2 Fe1 N33 102.45(12) . . ?
N20 Fe1 N33 73.94(12) . . ?
N27 Fe1 N33 147.02(13) . . ?
N15 Fe1 N33 91.39(13) . . ?
N9 Fe1 N33 92.99(13) . . ?
C7 N2 C3 119.2(3) . . ?
C7 N2 Fe1 120.3(3) . . ?
C3 N2 Fe1 120.6(3) . . ?
N2 C3 C4 121.8(4) . . ?
N2 C3 N8 113.1(3) . . ?
C4 C3 N8 125.1(4) . . ?
C3 C4 C5 118.0(4) . . ?
C4 C5 C6 121.0(4) . . ?
C7 C6 C5 116.9(4) . . ?
N2 C7 C6 123.0(4) . . ?
N2 C7 N14 112.7(3) . . ?
C6 C7 N14 124.3(4) . . ?
C12 N8 N9 110.1(3) . . ?
C12 N8 C3 131.2(4) . . ?
N9 N8 C3 118.7(3) . . ?
C10 N9 N8 106.3(3) . . ?
C10 N9 Fe1 139.6(3) . . ?
N8 N9 Fe1 114.1(2) . . ?
N9 C10 C11 108.7(4) . . ?
N9 C10 C13 120.9(4) . . ?
C11 C10 C13 130.4(4) . . ?
C12 C11 C10 106.7(4) . . ?
C11 C12 N8 108.2(4) . . ?
C18 N14 N15 111.2(3) . . ?
C18 N14 C7 129.7(4) . . ?
N15 N14 C7 119.0(3) . . ?
C16 N15 N14 105.5(3) . . ?
C16 N15 Fe1 140.4(3) . . ?
N14 N15 Fe1 113.5(2) . . ?
N15 C16 C17 109.6(4) . . ?
N15 C16 C19 122.1(4) . . ?
C17 C16 C19 128.4(4) . . ?
C18 C17 C16 106.8(4) . . ?
N14 C18 C17 106.9(4) . . ?
C25 N20 C21 118.6(3) . . ?
C25 N20 Fe1 121.0(2) . . ?
C21 N20 Fe1 120.3(3) . . ?
N20 C21 C22 122.7(4) . . ?
N20 C21 N32 112.9(3) . . ?
C22 C21 N32 124.4(4) . . ?
C21 C22 C23 116.7(4) . . ?
C24 C23 C22 122.1(4) . . ?
C25 C24 C23 116.0(5) . . ?
N20 C25 C24 123.9(4) . . ?
N20 C25 N26 111.9(3) . . ?
C24 C25 N26 124.2(4) . . ?
C30 N26 N27 111.5(3) . . ?
C30 N26 C25 129.6(4) . . ?
N27 N26 C25 118.7(3) . . ?
C28 N27 N26 104.5(3) . . ?
C28 N27 Fe1 140.9(3) . . ?
N26 N27 Fe1 114.4(2) . . ?
N27 C28 C29 110.4(4) . . ?
N27 C28 C31 120.5(4) . . ?
C29 C28 C31 129.1(4) . . ?
C30 C29 C28 106.9(4) . . ?
N26 C30 C29 106.7(4) . . ?
C36 N32 N33 109.6(4) . . ?
C36 N32 C21 130.8(4) . . ?
N33 N32 C21 119.6(3) . . ?
C34 N33 N32 106.7(3) . . ?
C34 N33 Fe1 140.1(3) . . ?
N32 N33 Fe1 112.8(2) . . ?
N33 C34 C35 109.1(4) . . ?
N33 C34 C37 122.5(4) . . ?
C35 C34 C37 128.4(4) . . ?
C36 C35 C34 107.3(4) . . ?
C35 C36 N32 107.3(4) . . ?
O42A Cl38A O39A 116.7(7) . . ?
O42A Cl38A O41A 112.0(6) . . ?
O39A Cl38A O41A 117.0(6) . . ?
O42A Cl38A O40A 106.7(6) . . ?
O39A Cl38A O40A 104.4(6) . . ?
O41A Cl38A O40A 97.0(6) . . ?
O40B Cl38B O41B 121.2(7) . . ?
O40B Cl38B O42B 111.9(7) . . ?
O41B Cl38B O42B 104.8(7) . . ?
O40B Cl38B O39B 111.6(8) . . ?
O41B Cl38B O39B 100.6(8) . . ?
O42B Cl38B O39B 105.1(8) . . ?
O44A Cl43A O47A 115.8(10) . . ?
O44A Cl43A O46A 111.5(9) . . ?
O47A Cl43A O46A 106.7(8) . . ?
O44A Cl43A O45A 112.5(10) . . ?
O47A Cl43A O45A 104.4(8) . . ?
O46A Cl43A O45A 105.0(7) . . ?
O44B Cl43B O45B 111.9(9) . . ?
O44B Cl43B O47B 113.4(9) . . ?
O45B Cl43B O47B 106.7(7) . . ?
O44B Cl43B O46B 113.1(10) . . ?
O45B Cl43B O46B 105.9(7) . . ?
O47B Cl43B O46B 105.2(8) . . ?
O47C Cl43C O46C 120.4(10) . . ?
O47C Cl43C O45C 112.3(9) . . ?
O46C Cl43C O45C 112.1(9) . . ?
O47C Cl43C O44C 109.1(9) . . ?
O46C Cl43C O44C 100.1(9) . . ?
O45C Cl43C O44C 99.8(8) . . ?
O51A C49A C48A 114.8(13) . . ?
O51A C49A C50A 122.1(13) . . ?
C48A C49A C50A 120.2(13) . . ?
O51B C49B C50B 122.3(15) . . ?
O51B C49B C48B 116.8(15) . . ?
C50B C49B C48B 120.1(15) . . ?

loop_
_geom_bond_atom_site_label_1
_geom_bond_atom_site_label_2
_geom_bond_distance
_geom_bond_site_symmetry_2
_geom_bond_publ_flag
Fe1 N2 2.112(3) . ?
Fe1 N20 2.117(3) . ?
Fe1 N27 2.161(3) . ?
Fe1 N15 2.170(3) . ?
Fe1 N9 2.182(3) . ?
Fe1 N33 2.204(3) . ?
N2 C7 1.337(5) . ?
N2 C3 1.344(5) . ?
C3 C4 1.378(6) . ?
C3 N8 1.386(5) . ?
C4 C5 1.384(7) . ?
C5 C6 1.384(7) . ?
C6 C7 1.380(6) . ?
C7 N14 1.402(5) . ?
N8 C12 1.358(5) . ?
N8 N9 1.367(5) . ?
N9 C10 1.337(5) . ?
C10 C11 1.422(7) . ?
C10 C13 1.486(7) . ?
C11 C12 1.330(7) . ?
N14 C18 1.354(5) . ?
N14 N15 1.369(5) . ?
N15 C16 1.337(5) . ?
C16 C17 1.409(7) . ?
C16 C19 1.467(7) . ?
C17 C18 1.354(7) . ?
N20 C25 1.335(5) . ?
N20 C21 1.348(5) . ?
C21 C22 1.366(6) . ?
C21 N32 1.400(6) . ?
C22 C23 1.395(7) . ?
C23 C24 1.383(7) . ?
C24 C25 1.369(6) . ?
C25 N26 1.406(5) . ?
N26 C30 1.355(5) . ?
N26 N27 1.369(5) . ?
N27 C28 1.352(5) . ?
C28 C29 1.386(7) . ?
C28 C31 1.487(6) . ?
C29 C30 1.358(7) . ?
N32 C36 1.363(5) . ?
N32 N33 1.368(5) . ?
N33 C34 1.322(5) . ?
C34 C35 1.403(6) . ?
C34 C37 1.483(7) . ?
C35 C36 1.336(8) . ?
Cl38A O42A 1.358(9) . ?
Cl38A O39A 1.377(8) . ?
Cl38A O41A 1.470(9) . ?
Cl38A O40A 1.561(8) . ?
Cl38B O40B 1.329(9) . ?
Cl38B O41B 1.449(10) . ?
Cl38B O42B 1.464(8) . ?
Cl38B O39B 1.472(11) . ?
Cl43A O44A 1.370(11) . ?
Cl43A O47A 1.420(12) . ?
Cl43A O46A 1.466(10) . ?
Cl43A O45A 1.492(10) . ?
Cl43B O44B 1.404(12) . ?
Cl43B O45B 1.432(9) . ?
Cl43B O47B 1.456(10) . ?
Cl43B O46B 1.474(10) . ?
Cl43C O47C 1.361(11) . ?
Cl43C O46C 1.424(12) . ?
Cl43C O45C 1.438(10) . ?
Cl43C O44C 1.507(11) . ?
C48A C49A 1.484(16) . ?
C49A O51A 1.241(15) . ?
C49A C50A 1.500(18) . ?
C48B C49B 1.502(17) . ?
C49B O51B 1.249(17) . ?
C49B C50B 1.474(19) . ?
